data_4512945
loop_
_publ_author_name
'North, Michael'
'Quek, Sophie C. Z.'
'Pridmore, Natalie E.'
'Whitwood, Adrian C.'
'Wu, Xiao'

_publ_section_title
;
 Aluminum(salen) Complexes as Catalysts for the Kinetic Resolution of
 Terminal Epoxides via CO2Coupling
;
_journal_issue 6
_journal_name_full 'ACS Catalysis'
_journal_page_first 3398
_journal_paper_doi 10.1021/acscatal.5b00235
_journal_volume 5
_journal_year 2015
_chemical_absolute_configuration syn
_chemical_formula_moiety 'C36 H52 Br Co N2 O2'
_chemical_formula_sum 'C36 H52 Br Co N2 O2'
_chemical_formula_weight 683.63
_chemical_name_systematic
;
 ?
;
_space_group_crystal_system triclinic
_space_group_IT_number 1
_space_group_name_Hall 'P 1'
_space_group_name_H-M_alt 'P 1'
_symmetry_space_group_name_Hall 'P 1'
_symmetry_space_group_name_H-M 'P 1'
_atom_sites_solution_hydrogens geom
_atom_sites_solution_primary direct
_audit_creation_date 2015-01-13
_audit_creation_method
;
Olex2 1.2
(compiled 2014.11.28 svn.r3106 for OlexSys, GUI svn.r4959)
;
_cell_angle_alpha 65.979(3)
_cell_angle_beta 89.9734(19)
_cell_angle_gamma 71.994(2)
_cell_formula_units_Z 2
_cell_length_a 10.7950(2)
_cell_length_b 12.6416(4)
_cell_length_c 14.6957(4)
_cell_measurement_reflns_used 5365
_cell_measurement_temperature 110.00(14)
_cell_measurement_theta_max 70.4050
_cell_measurement_theta_min 7.3580
_cell_volume 1723.83(9)
_computing_cell_refinement
;
CrysAlisPro, Agilent Technologies,
Version 1.171.37.33 (release 27-03-2014 CrysAlis171 .NET)
(compiled Mar 27 2014,17:12:48)
;
_computing_data_collection
;
CrysAlisPro, Agilent Technologies,
Version 1.171.37.33 (release 27-03-2014 CrysAlis171 .NET)
(compiled Mar 27 2014,17:12:48)
;
_computing_data_reduction
;
CrysAlisPro, Agilent Technologies,
Version 1.171.37.33 (release 27-03-2014 CrysAlis171 .NET)
(compiled Mar 27 2014,17:12:48)
;
_computing_molecular_graphics 'Olex2 (Dolomanov et al., 2009)'
_computing_publication_material 'Olex2 (Dolomanov et al., 2009)'
_computing_structure_refinement 'ShelXL (Sheldrick, 2008)'
_computing_structure_solution 'ShelXS (Sheldrick, 2008)'
_diffrn_ambient_environment N~2~
_diffrn_ambient_temperature 110.00(14)
_diffrn_detector 'CCD plate'
_diffrn_detector_area_resol_mean 16.1450
_diffrn_detector_type Eos
_diffrn_measured_fraction_theta_full 0.998
_diffrn_measured_fraction_theta_max 0.974
_diffrn_measurement_details
;
  1 omega   31.00   71.00   1.0000    1.0000
omega____ theta____ kappa____ phi______ frames
    -        0.0000   37.0000    0.0000 40

  2 omega   35.00   69.00   1.0000    1.0000
omega____ theta____ kappa____ phi______ frames
    -        0.0000   57.0000   90.0000 34

  3 omega   33.00  104.00   1.0000    3.5000
omega____ theta____ kappa____ phi______ frames
    -       54.0000   57.0000    0.0000 71

  4 omega   83.00  110.00   1.0000    3.5000
omega____ theta____ kappa____ phi______ frames
    -       54.0000   57.0000  -60.0000 27

  5 omega   90.00  171.00   1.0000    3.5000
omega____ theta____ kappa____ phi______ frames
    -      108.0000   50.0000 -150.0000 81

  6 omega   66.00   93.00   1.0000    3.5000
omega____ theta____ kappa____ phi______ frames
    -      108.0000  -25.0000  -60.0000 27

  7 omega   47.00   94.00   1.0000    3.5000
omega____ theta____ kappa____ phi______ frames
    -      108.0000  -25.0000   30.0000 47

  8 omega   78.00  104.00   1.0000    3.5000
omega____ theta____ kappa____ phi______ frames
    -      108.0000  -50.0000   90.0000 26

  9 omega   66.00  109.00   1.0000    3.5000
omega____ theta____ kappa____ phi______ frames
    -      108.0000 -111.0000   90.0000 43

 10 omega   59.00   86.00   1.0000    3.5000
omega____ theta____ kappa____ phi______ frames
    -      108.0000  -50.0000  150.0000 27

 11 omega   45.00   72.00   1.0000    3.5000
omega____ theta____ kappa____ phi______ frames
    -      108.0000  -25.0000  120.0000 27

 12 omega   42.00   83.00   1.0000    3.5000
omega____ theta____ kappa____ phi______ frames
    -      108.0000  -37.0000   90.0000 41

 13 omega   36.00  138.00   1.0000    3.5000
omega____ theta____ kappa____ phi______ frames
    -      108.0000  -91.0000  120.0000 102

 14 omega   50.00  136.00   1.0000    3.5000
omega____ theta____ kappa____ phi______ frames
    -      108.0000  -77.0000  -60.0000 86

 15 omega   44.00  114.00   1.0000    3.5000
omega____ theta____ kappa____ phi______ frames
    -      108.0000 -111.0000  -60.0000 70

 16 omega   44.00   84.00   1.0000    3.5000
omega____ theta____ kappa____ phi______ frames
    -      108.0000  -37.0000 -180.0000 40

 17 omega   38.00   92.00   1.0000    3.5000
omega____ theta____ kappa____ phi______ frames
    -      108.0000  -37.0000 -120.0000 54

 18 omega   43.00  178.00   1.0000    3.5000
omega____ theta____ kappa____ phi______ frames
    -      108.0000  -12.0000 -180.0000 135

 19 omega   38.00  110.00   1.0000    3.5000
omega____ theta____ kappa____ phi______ frames
    -       54.0000 -125.0000   60.0000 72

 20 omega   37.00   64.00   1.0000    3.5000
omega____ theta____ kappa____ phi______ frames
    -      108.0000  -37.0000   30.0000 27

 21 omega   36.00   90.00   1.0000    3.5000
omega____ theta____ kappa____ phi______ frames
    -      108.0000  -37.0000  -60.0000 54

 22 omega   30.00   93.00   1.0000    3.5000
omega____ theta____ kappa____ phi______ frames
    -       54.0000  -99.0000 -150.0000 63

 23 omega   28.00  122.00   1.0000    3.5000
omega____ theta____ kappa____ phi______ frames
    -       54.0000   37.0000 -150.0000 94

 24 omega   -4.00   72.00   1.0000    3.5000
omega____ theta____ kappa____ phi______ frames
    -       54.0000  -37.0000 -150.0000 76

 25 omega  -17.00   78.00   1.0000    3.5000
omega____ theta____ kappa____ phi______ frames
    -       54.0000  -37.0000   30.0000 95

 26 omega  -18.00   27.00   1.0000    1.0000
omega____ theta____ kappa____ phi______ frames
    -        0.0000   57.0000   90.0000 45

 27 omega  -67.00  -25.00   1.0000    1.0000
omega____ theta____ kappa____ phi______ frames
    -        0.0000  158.0000  165.0000 42
;
_diffrn_measurement_device 'four-circle diffractometer'
_diffrn_measurement_device_type 'SuperNova, Dual, Cu at zero, Eos'
_diffrn_measurement_method '\w scans'
_diffrn_orient_matrix_UB_11 -0.0271480000
_diffrn_orient_matrix_UB_12 0.1182693000
_diffrn_orient_matrix_UB_13 -0.0980611000
_diffrn_orient_matrix_UB_21 -0.0393731000
_diffrn_orient_matrix_UB_22 0.0778754000
_diffrn_orient_matrix_UB_23 0.0599568000
_diffrn_orient_matrix_UB_31 0.1439097000
_diffrn_orient_matrix_UB_32 -0.0069126000
_diffrn_orient_matrix_UB_33 0.0155447000
_diffrn_radiation_monochromator mirror
_diffrn_radiation_probe x-ray
_diffrn_radiation_type CuK\a
_diffrn_radiation_wavelength 1.54184
_diffrn_reflns_av_R_equivalents 0.0272
_diffrn_reflns_av_unetI/netI 0.0400
_diffrn_reflns_laue_measured_fraction_full 0.998
_diffrn_reflns_laue_measured_fraction_max 0.974
_diffrn_reflns_limit_h_max 13
_diffrn_reflns_limit_h_min -9
_diffrn_reflns_limit_k_max 15
_diffrn_reflns_limit_k_min -14
_diffrn_reflns_limit_l_max 17
_diffrn_reflns_limit_l_min -17
_diffrn_reflns_number 11806
_diffrn_reflns_point_group_measured_fraction_full 0.609
_diffrn_reflns_point_group_measured_fraction_max 0.590
_diffrn_reflns_theta_full 67.684
_diffrn_reflns_theta_max 71.155
_diffrn_reflns_theta_min 4.005
_diffrn_source 'sealed X-ray tube'
_diffrn_source_type 'SuperNova (Cu) X-ray Source'
_exptl_absorpt_coefficient_mu 5.502
_exptl_absorpt_correction_T_max 0.853
_exptl_absorpt_correction_T_min 0.386
_exptl_absorpt_correction_type analytical
_exptl_absorpt_process_details
;
CrysAlisPro, Agilent Technologies,
Version 1.171.37.33 (release 27-03-2014 CrysAlis171 .NET)
(compiled Mar 27 2014,17:12:48)
Analytical numeric absorption correction using a multifaceted crystal
model based on expressions derived by R.C. Clark & J.S. Reid.
(Clark, R. C. & Reid, J. S. (1995). Acta Cryst. A51, 887-897)
Empirical absorption correction using spherical harmonics,
 implemented in SCALE3 ABSPACK scaling algorithm.
;
_exptl_crystal_colour 'clear colourless'
_exptl_crystal_colour_lustre clear
_exptl_crystal_colour_primary colourless
_exptl_crystal_density_diffrn 1.317
_exptl_crystal_description plate
_exptl_crystal_F_000 720
_exptl_crystal_size_max 0.2554
_exptl_crystal_size_mid 0.1625
_exptl_crystal_size_min 0.0289
_refine_diff_density_max 0.484
_refine_diff_density_min -0.467
_refine_diff_density_rms 0.095
_refine_ls_abs_structure_details
;
 Classical Flack method preferred over Parsons because s.u. lower.
;
_refine_ls_abs_structure_Flack -0.017(5)
_refine_ls_extinction_method none
_refine_ls_goodness_of_fit_ref 1.025
_refine_ls_hydrogen_treatment constr
_refine_ls_matrix_type full
_refine_ls_number_parameters 794
_refine_ls_number_reflns 7887
_refine_ls_number_restraints 57
_refine_ls_restrained_S_all 1.028
_refine_ls_R_factor_all 0.0373
_refine_ls_R_factor_gt 0.0325
_refine_ls_shift/su_max 0.001
_refine_ls_shift/su_mean 0.000
_refine_ls_structure_factor_coef Fsqd
_refine_ls_weighting_details 'w=1/[\s^2^(Fo^2^)+(0.0493P)^2^+0.2182P] where P=(Fo^2^+2Fc^2^)/3'
_refine_ls_weighting_scheme calc
_refine_ls_wR_factor_gt 0.0810
_refine_ls_wR_factor_ref 0.0845
_reflns_Friedel_coverage 0.211
_reflns_friedel_fraction_full 0.219
_reflns_friedel_fraction_max 0.205
_reflns_number_gt 7278
_reflns_number_total 7887
_reflns_threshold_expression 'I > 2\s(I)'
_cod_data_source_file cs5b00235_si_001.cif
_cod_data_source_block mn1409
_cod_depositor_comments 'Adding full bibliography for 4512945.cif.'
_cod_original_cell_volume 1723.82(9)
_cod_database_code 4512945
_shelxl_version_number 2013-4
_chemical_oxdiff_formula 'C36 H52 Br1 Co1 N2 O2'
_chemical_oxdiff_usercomment 'Sophie Quek SQ1038 + TBAB'
_shelx_space_group_comment
;
The symmetry employed for this shelxl refinement is uniquely defined
by the following loop, which should always be used as a source of
symmetry information in preference to the above space-group names.
They are only intended as comments.
;
_reflns_odcompleteness_completeness 99.92
_reflns_odcompleteness_iscentric 1
_reflns_odcompleteness_theta 66.97
_olex2_refinement_description
;
1. Fixed Uiso
 At 1.2 times of:
  All C(H) groups, All C(H,H) groups
 At 1.5 times of:
  All C(H,H,H) groups
2. Restrained distances
 C66-C67 \\sim C66A-C67A \\sim C67-C68 \\sim C67A-C68A \\sim C68-C66 \\sim
C68A-C66A
 with sigma of 0.002
 C65-C66 \\sim C65-C66A \\sim C65-C67 \\sim C65-C67A \\sim C65-C68 \\sim
C65-C68A
 with sigma of 0.002
3. Uiso/Uaniso restraints and constraints
Uanis(C66A) \\sim Ueq, Uanis(C66) \\sim Ueq, Uanis(C67A) \\sim Ueq, Uanis(C67)
\\sim Ueq: with sigma of 0.004 and sigma for terminal atoms of 0.008
Uanis(C68) = Uanis(C68A)
Uanis(C67) = Uanis(C67A)
Uanis(C66) = Uanis(C66A)
4. Others
 Sof(C66)=Sof(H66A)=Sof(H66B)=Sof(H66C)=Sof(C67)=Sof(H67A)=Sof(H67B)=Sof(H67C)=
 Sof(C68)=Sof(H68A)=Sof(H68B)=Sof(H68C)=1-FVAR(1)
 Sof(C66A)=Sof(H66D)=Sof(H66E)=Sof(H66F)=Sof(C67A)=Sof(H67D)=Sof(H67E)=
 Sof(H67F)=Sof(C68A)=Sof(H68D)=Sof(H68E)=Sof(H68F)=FVAR(1)
5.a Ternary CH refined with riding coordinates:
 C1(H1), C6(H6), C37(H37), C42(H42)
5.b Secondary CH2 refined with riding coordinates:
 C2(H2A,H2B), C3(H3A,H3B), C4(H4A,H4B), C5(H5A,H5B), C38(H38A,H38B), C39(H39A,
 H39B), C40(H40A,H40B), C41(H41A,H41B)
5.c Aromatic/amide H refined with riding coordinates:
 C7(H7), C9(H9), C11(H11), C22(H22), C24(H24), C26(H26), C43(H43), C45(H45),
 C47(H47), C58(H58), C60(H60), C62(H62)
5.d Idealised Me refined as rotating group:
 C15(H15A,H15B,H15C), C16(H16A,H16B,H16C), C17(H17A,H17B,H17C), C19(H19A,H19B,
 H19C), C20(H20A,H20B,H20C), C21(H21A,H21B,H21C), C30(H30A,H30B,H30C), C31(H31A,
 H31B,H31C), C32(H32A,H32B,H32C), C34(H34A,H34B,H34C), C35(H35A,H35B,H35C),
 C36(H36A,H36B,H36C), C51(H51A,H51B,H51C), C52(H52A,H52B,H52C), C53(H53A,H53B,
 H53C), C55(H55A,H55B,H55C), C56(H56A,H56B,H56C), C57(H57A,H57B,H57C), C66(H66A,
 H66B,H66C), C66A(H66D,H66E,H66F), C67(H67A,H67B,H67C), C67A(H67D,H67E,H67F),
 C68(H68A,H68B,H68C), C68A(H68D,H68E,H68F), C70(H70A,H70B,H70C), C71(H71A,H71B,
 H71C), C72(H72A,H72B,H72C)
;
_olex2_date_sample_data_collection 2014-07-25
_olex2_date_sample_submission 1405292400
_olex2_exptl_crystal_mounting_method 'Oil on loop'
_olex2_submission_special_instructions 'No special instructions were received'

loop_
_space_group_symop_operation_xyz
'x, y, z'

loop_
_atom_site_label
_atom_site_type_symbol
_atom_site_fract_x
_atom_site_fract_y
_atom_site_fract_z
_atom_site_U_iso_or_equiv
_atom_site_adp_type
_atom_site_occupancy
_atom_site_site_symmetry_order
_atom_site_calc_flag
_atom_site_refinement_flags_posn
_atom_site_refinement_flags_adp
_atom_site_refinement_flags_occupancy
_atom_site_disorder_assembly
_atom_site_disorder_group
Br1 Br 0.76195(6) 0.38004(5) 0.97851(4) 0.02242(14) Uani 1 1 d . . . . .
C1 C 0.4439(4) 0.6261(4) 0.7480(3) 0.0128(8) Uani 1 1 d . . . . .
H1 H 0.3713 0.7006 0.7389 0.015 Uiso 1 1 calc R . . . .
C2 C 0.4273(5) 0.6004(5) 0.6584(4) 0.0196(12) Uani 1 1 d . . . . .
H2A H 0.3425 0.5904 0.6528 0.024 Uiso 1 1 calc R . . . .
H2B H 0.4954 0.5247 0.6667 0.024 Uiso 1 1 calc R . . . .
C3 C 0.4362(5) 0.7072(5) 0.5631(3) 0.0195(10) Uani 1 1 d . . . . .
H3A H 0.3621 0.7806 0.5513 0.023 Uiso 1 1 calc R . . . .
H3B H 0.4307 0.6880 0.5060 0.023 Uiso 1 1 calc R . . . .
C4 C 0.5644(5) 0.7331(5) 0.5706(4) 0.0195(10) Uani 1 1 d . . . . .
H4A H 0.6385 0.6627 0.5760 0.023 Uiso 1 1 calc R . . . .
H4B H 0.5644 0.8036 0.5100 0.023 Uiso 1 1 calc R . . . .
C5 C 0.5793(5) 0.7587(5) 0.6619(4) 0.0175(12) Uani 1 1 d . . . . .
H5A H 0.6627 0.7711 0.6675 0.021 Uiso 1 1 calc R . . . .
H5B H 0.5092 0.8329 0.6543 0.021 Uiso 1 1 calc R . . . .
C6 C 0.5734(4) 0.6509(4) 0.7556(3) 0.0156(9) Uani 1 1 d . . . . .
H6 H 0.6455 0.5780 0.7608 0.019 Uiso 1 1 calc R . . . .
C7 C 0.3824(5) 0.4534(5) 0.8587(4) 0.0135(10) Uani 1 1 d . . . . .
H7 H 0.3382 0.4624 0.8002 0.016 Uiso 1 1 calc R . . . .
C8 C 0.3732(5) 0.3587(5) 0.9508(4) 0.0159(11) Uani 1 1 d . . . . .
C9 C 0.3006(5) 0.2841(5) 0.9449(4) 0.0162(11) Uani 1 1 d . . . . .
H9 H 0.2622 0.2988 0.8823 0.019 Uiso 1 1 calc R . . . .
C10 C 0.2866(5) 0.1908(5) 1.0302(4) 0.0152(11) Uani 1 1 d . . . . .
C11 C 0.3517(5) 0.1705(5) 1.1237(4) 0.0171(11) Uani 1 1 d . . . . .
H11 H 0.3455 0.1057 1.1815 0.020 Uiso 1 1 calc R . . . .
C12 C 0.4226(5) 0.2389(5) 1.1348(4) 0.0151(11) Uani 1 1 d . . . . .
C13 C 0.4275(5) 0.3419(5) 1.0453(4) 0.0141(11) Uani 1 1 d . . . . .
C14 C 0.2137(5) 0.1053(5) 1.0282(4) 0.0220(12) Uani 1 1 d . . . . .
C15 C 0.3181(6) -0.0216(5) 1.0505(6) 0.0471(19) Uani 1 1 d . . . . .
H15A H 0.3775 -0.0116 1.0015 0.071 Uiso 1 1 calc GR . . . .
H15B H 0.2750 -0.0763 1.0473 0.071 Uiso 1 1 calc GR . . . .
H15C H 0.3665 -0.0555 1.1165 0.071 Uiso 1 1 calc GR . . . .
C16 C 0.1374(6) 0.1518(6) 0.9242(5) 0.0280(13) Uani 1 1 d . . . . .
H16A H 0.0743 0.2323 0.9059 0.042 Uiso 1 1 calc GR . . . .
H16B H 0.0925 0.0965 0.9255 0.042 Uiso 1 1 calc GR . . . .
H16C H 0.1975 0.1557 0.8757 0.042 Uiso 1 1 calc GR . . . .
C17 C 0.1167(8) 0.0969(8) 1.1030(5) 0.054(2) Uani 1 1 d . . . . .
H17A H 0.1637 0.0580 1.1700 0.080 Uiso 1 1 calc GR . . . .
H17B H 0.0659 0.0492 1.0967 0.080 Uiso 1 1 calc GR . . . .
H17C H 0.0590 0.1781 1.0897 0.080 Uiso 1 1 calc GR . . . .
C18 C 0.4956(5) 0.2078(5) 1.2372(4) 0.0177(11) Uani 1 1 d . . . . .
C19 C 0.4927(6) 0.0848(5) 1.3192(5) 0.0230(13) Uani 1 1 d . . . . .
H19A H 0.4035 0.0917 1.3304 0.035 Uiso 1 1 calc GR . . . .
H19B H 0.5444 0.0655 1.3806 0.035 Uiso 1 1 calc GR . . . .
H19C H 0.5284 0.0207 1.2977 0.035 Uiso 1 1 calc GR . . . .
C20 C 0.4304(6) 0.3103(5) 1.2713(5) 0.0232(12) Uani 1 1 d . . . . .
H20A H 0.4275 0.3884 1.2197 0.035 Uiso 1 1 calc GR . . . .
H20B H 0.4807 0.2942 1.3322 0.035 Uiso 1 1 calc GR . . . .
H20C H 0.3424 0.3121 1.2831 0.035 Uiso 1 1 calc GR . . . .
C21 C 0.6406(6) 0.1940(6) 1.2298(5) 0.0259(13) Uani 1 1 d . . . . .
H21A H 0.6802 0.1307 1.2081 0.039 Uiso 1 1 calc GR . . . .
H21B H 0.6855 0.1723 1.2946 0.039 Uiso 1 1 calc GR . . . .
H21C H 0.6472 0.2705 1.1821 0.039 Uiso 1 1 calc GR . . . .
C22 C 0.6260(5) 0.7394(5) 0.8636(4) 0.0156(11) Uani 1 1 d . . . . .
H22 H 0.6483 0.7941 0.8069 0.019 Uiso 1 1 calc R . . . .
C23 C 0.6404(5) 0.7505(5) 0.9550(4) 0.0150(11) Uani 1 1 d . . . . .
C24 C 0.6913(5) 0.8428(5) 0.9527(4) 0.0173(12) Uani 1 1 d . . . . .
H24 H 0.7157 0.8902 0.8931 0.021 Uiso 1 1 calc R . . . .
C25 C 0.7050(5) 0.8633(5) 1.0358(4) 0.0148(11) Uani 1 1 d . . . . .
C26 C 0.6651(5) 0.7905(5) 1.1234(4) 0.0157(11) Uani 1 1 d . . . . .
H26 H 0.6746 0.8038 1.1803 0.019 Uiso 1 1 calc R . . . .
C27 C 0.6125(5) 0.7001(5) 1.1319(4) 0.0147(11) Uani 1 1 d . . . . .
C28 C 0.6023(5) 0.6770(5) 1.0450(4) 0.0154(11) Uani 1 1 d . . . . .
C29 C 0.7539(5) 0.9677(5) 1.0315(4) 0.0154(11) Uani 1 1 d . . . . .
C30 C 0.8104(6) 0.9453(5) 1.1353(4) 0.0355(14) Uani 1 1 d . . . . .
H30A H 0.7417 0.9477 1.1767 0.053 Uiso 1 1 calc GR . . . .
H30B H 0.8467 1.0080 1.1288 0.053 Uiso 1 1 calc GR . . . .
H30C H 0.8782 0.8661 1.1657 0.053 Uiso 1 1 calc GR . . . .
C31 C 0.6366(6) 1.0883(5) 0.9887(5) 0.0302(15) Uani 1 1 d . . . . .
H31A H 0.6041 1.1066 0.9213 0.045 Uiso 1 1 calc GR . . . .
H31B H 0.6643 1.1539 0.9880 0.045 Uiso 1 1 calc GR . . . .
H31C H 0.5681 1.0801 1.0300 0.045 Uiso 1 1 calc GR . . . .
C32 C 0.8604(6) 0.9831(5) 0.9636(5) 0.0280(14) Uani 1 1 d . . . . .
H32A H 0.9374 0.9107 0.9921 0.042 Uiso 1 1 calc GR . . . .
H32B H 0.8823 1.0533 0.9581 0.042 Uiso 1 1 calc GR . . . .
H32C H 0.8284 0.9950 0.8980 0.042 Uiso 1 1 calc GR . . . .
C33 C 0.5752(5) 0.6219(5) 1.2311(4) 0.0167(12) Uani 1 1 d . . . . .
C34 C 0.6682(6) 0.4871(5) 1.2697(4) 0.0205(12) Uani 1 1 d . . . . .
H34A H 0.6673 0.4597 1.2178 0.031 Uiso 1 1 calc GR . . . .
H34B H 0.6389 0.4360 1.3277 0.031 Uiso 1 1 calc GR . . . .
H34C H 0.7560 0.4820 1.2877 0.031 Uiso 1 1 calc GR . . . .
C35 C 0.4310(6) 0.6294(6) 1.2168(5) 0.0205(12) Uani 1 1 d . . . . .
H35A H 0.3742 0.7131 1.1950 0.031 Uiso 1 1 calc GR . . . .
H35B H 0.4099 0.5786 1.2795 0.031 Uiso 1 1 calc GR . . . .
H35C H 0.4190 0.6011 1.1670 0.031 Uiso 1 1 calc GR . . . .
C36 C 0.5862(6) 0.6673(6) 1.3128(4) 0.0224(13) Uani 1 1 d . . . . .
H36A H 0.6755 0.6621 1.3261 0.034 Uiso 1 1 calc GR . . . .
H36B H 0.5607 0.6169 1.3734 0.034 Uiso 1 1 calc GR . . . .
H36C H 0.5293 0.7512 1.2895 0.034 Uiso 1 1 calc GR . . . .
Co1 Co 0.54127(8) 0.53138(7) 0.95612(6) 0.01290(18) Uani 1 1 d . . . . .
N1 N 0.4466(4) 0.5284(4) 0.8485(3) 0.0122(9) Uani 1 1 d . . . . .
N2 N 0.5835(4) 0.6581(4) 0.8532(3) 0.0128(9) Uani 1 1 d . . . . .
O1 O 0.4798(4) 0.4189(3) 1.0548(3) 0.0158(8) Uani 1 1 d . . . . .
O2 O 0.5546(4) 0.5911(3) 1.0494(3) 0.0160(8) Uani 1 1 d . . . . .
Br2 Br 0.83231(5) 0.90447(5) 0.70512(4) 0.02161(14) Uani 1 1 d . . . . .
C37 C 1.0852(5) 0.5994(4) 0.9307(3) 0.0162(9) Uani 1 1 d . . . . .
H37 H 1.1775 0.5464 0.9443 0.019 Uiso 1 1 calc R . . . .
C38 C 1.0196(6) 0.5344(5) 1.0185(4) 0.0224(13) Uani 1 1 d . . . . .
H38A H 1.0241 0.4552 1.0213 0.027 Uiso 1 1 calc R . . . .
H38B H 0.9277 0.5836 1.0097 0.027 Uiso 1 1 calc R . . . .
C39 C 1.0925(5) 0.5166(5) 1.1158(4) 0.0258(11) Uani 1 1 d . . . . .
H39A H 1.0467 0.4830 1.1715 0.031 Uiso 1 1 calc R . . . .
H39B H 1.1803 0.4574 1.1287 0.031 Uiso 1 1 calc R . . . .
C40 C 1.1032(5) 0.6349(5) 1.1119(3) 0.0228(10) Uani 1 1 d . . . . .
H40A H 1.1570 0.6165 1.1728 0.027 Uiso 1 1 calc R . . . .
H40B H 1.0161 0.6892 1.1100 0.027 Uiso 1 1 calc R . . . .
C41 C 1.1631(5) 0.7020(5) 1.0205(4) 0.0164(11) Uani 1 1 d . . . . .
H41A H 1.1586 0.7813 1.0171 0.020 Uiso 1 1 calc R . . . .
H41B H 1.2548 0.6540 1.0264 0.020 Uiso 1 1 calc R . . . .
C42 C 1.0860(5) 0.7194(4) 0.9256(3) 0.0163(9) Uani 1 1 d . . . . .
H42 H 0.9945 0.7681 0.9230 0.020 Uiso 1 1 calc R . . . .
C43 C 0.9820(5) 0.5465(5) 0.8187(4) 0.0166(12) Uani 1 1 d . . . . .
H43 H 0.9631 0.4904 0.8764 0.020 Uiso 1 1 calc R . . . .
C44 C 0.9507(5) 0.5427(5) 0.7252(4) 0.0157(11) Uani 1 1 d . . . . .
C45 C 0.8967(5) 0.4523(5) 0.7291(4) 0.0145(11) Uani 1 1 d . . . . .
H45 H 0.8713 0.4069 0.7889 0.017 Uiso 1 1 calc R . . . .
C46 C 0.8814(5) 0.4306(5) 0.6471(4) 0.0151(11) Uani 1 1 d . . . . .
C47 C 0.9215(5) 0.5022(5) 0.5573(4) 0.0157(11) Uani 1 1 d . . . . .
H47 H 0.9129 0.4869 0.5013 0.019 Uiso 1 1 calc R . . . .
C48 C 0.9729(5) 0.5937(5) 0.5479(4) 0.0149(11) Uani 1 1 d . . . . .
C49 C 0.9872(5) 0.6157(5) 0.6346(4) 0.0160(11) Uani 1 1 d . . . . .
C50 C 0.8331(6) 0.3274(5) 0.6513(5) 0.0194(12) Uani 1 1 d . . . . .
C51 C 0.7321(6) 0.3728(5) 0.5576(4) 0.0327(14) Uani 1 1 d . . . . .
H51A H 0.6590 0.4415 0.5544 0.049 Uiso 1 1 calc GR . . . .
H51B H 0.7013 0.3074 0.5622 0.049 Uiso 1 1 calc GR . . . .
H51C H 0.7730 0.3976 0.4981 0.049 Uiso 1 1 calc GR . . . .
C52 C 0.7661(6) 0.2818(6) 0.7442(5) 0.0298(14) Uani 1 1 d . . . . .
H52A H 0.8287 0.2474 0.8038 0.045 Uiso 1 1 calc GR . . . .
H52B H 0.7332 0.2200 0.7429 0.045 Uiso 1 1 calc GR . . . .
H52C H 0.6944 0.3495 0.7442 0.045 Uiso 1 1 calc GR . . . .
C53 C 0.9509(6) 0.2202(6) 0.6567(6) 0.0380(17) Uani 1 1 d . . . . .
H53A H 0.9876 0.2439 0.5950 0.057 Uiso 1 1 calc GR . . . .
H53B H 0.9233 0.1514 0.6666 0.057 Uiso 1 1 calc GR . . . .
H53C H 1.0161 0.1973 0.7119 0.057 Uiso 1 1 calc GR . . . .
C54 C 1.0095(6) 0.6718(5) 0.4470(4) 0.0175(12) Uani 1 1 d . . . . .
C55 C 0.9938(6) 0.6280(6) 0.3662(5) 0.0231(13) Uani 1 1 d . . . . .
H55A H 1.0489 0.5436 0.3889 0.035 Uiso 1 1 calc GR . . . .
H55B H 1.0190 0.6778 0.3052 0.035 Uiso 1 1 calc GR . . . .
H55C H 0.9035 0.6351 0.3540 0.035 Uiso 1 1 calc GR . . . .
C56 C 1.1541(6) 0.6644(6) 0.4589(5) 0.0214(13) Uani 1 1 d . . . . .
H56A H 1.1673 0.6952 0.5066 0.032 Uiso 1 1 calc GR . . . .
H56B H 1.1746 0.7130 0.3950 0.032 Uiso 1 1 calc GR . . . .
H56C H 1.2106 0.5803 0.4823 0.032 Uiso 1 1 calc GR . . . .
C57 C 0.9169(6) 0.8056(5) 0.4107(5) 0.0236(13) Uani 1 1 d . . . . .
H57A H 0.8272 0.8086 0.4052 0.035 Uiso 1 1 calc GR . . . .
H57B H 0.9348 0.8552 0.3460 0.035 Uiso 1 1 calc GR . . . .
H57C H 0.9311 0.8367 0.4580 0.035 Uiso 1 1 calc GR . . . .
C58 C 1.1974(5) 0.8533(5) 0.8158(4) 0.0161(11) Uani 1 1 d . . . . .
H58 H 1.2356 0.8497 0.8742 0.019 Uiso 1 1 calc R . . . .
C59 C 1.2217(5) 0.9351(5) 0.7229(4) 0.0149(11) Uani 1 1 d . . . . .
C60 C 1.2951(5) 1.0096(5) 0.7250(5) 0.0174(11) Uani 1 1 d . . . . .
H60 H 1.3351 0.9964 0.7866 0.021 Uiso 1 1 calc R . . . .
C61 C 1.3084(5) 1.0999(5) 0.6395(5) 0.0191(12) Uani 1 1 d . . . . .
C62 C 1.2430(5) 1.1193(5) 0.5482(5) 0.0196(12) Uani 1 1 d . . . . .
H62 H 1.2495 1.1831 0.4898 0.024 Uiso 1 1 calc R . . . .
C63 C 1.1698(5) 1.0508(5) 0.5388(4) 0.0160(11) Uani 1 1 d . . . . .
C64 C 1.1658(5) 0.9496(5) 0.6290(4) 0.0144(11) Uani 1 1 d . . . . .
C65 C 1.3873(5) 1.1826(4) 0.6388(3) 0.0296(15) Uani 1 1 d D . . . .
C66 C 1.3019(10) 1.3191(6) 0.5886(9) 0.047(3) Uani 0.622(18) 1 d D U P A 1
H66A H 1.3525 1.3680 0.5926 0.070 Uiso 0.622(18) 1 calc GR . P A 1
H66B H 1.2266 1.3325 0.6226 0.070 Uiso 0.622(18) 1 calc GR . P A 1
H66C H 1.2732 1.3423 0.5193 0.070 Uiso 0.622(18) 1 calc GR . P A 1
C66A C 1.2818(13) 1.3014(11) 0.6302(15) 0.047(3) Uani 0.378(18) 1 d D U P A 2
H66D H 1.3230 1.3595 0.6281 0.070 Uiso 0.378(18) 1 calc GR . P A 2
H66E H 1.2355 1.2832 0.6873 0.070 Uiso 0.378(18) 1 calc GR . P A 2
H66F H 1.2209 1.3358 0.5696 0.070 Uiso 0.378(18) 1 calc GR . P A 2
C67 C 1.4965(9) 1.1605(12) 0.5750(8) 0.043(3) Uani 0.622(18) 1 d D U P A 1
H67A H 1.4578 1.1781 0.5094 0.064 Uiso 0.622(18) 1 calc GR . P A 1
H67B H 1.5533 1.0761 0.6071 0.064 Uiso 0.622(18) 1 calc GR . P A 1
H67C H 1.5467 1.2133 0.5687 0.064 Uiso 0.622(18) 1 calc GR . P A 1
C67A C 1.4684(15) 1.2159(18) 0.5522(10) 0.043(3) Uani 0.378(18) 1 d D U P A 2
H67D H 1.4105 1.2621 0.4893 0.064 Uiso 0.378(18) 1 calc GR . P A 2
H67E H 1.5290 1.1419 0.5525 0.064 Uiso 0.378(18) 1 calc GR . P A 2
H67F H 1.5164 1.2646 0.5607 0.064 Uiso 0.378(18) 1 calc GR . P A 2
C68 C 1.4517(10) 1.1534(11) 0.7432(6) 0.023(2) Uani 0.622(18) 1 d D . P A 1
H68A H 1.5049 1.0680 0.7758 0.034 Uiso 0.622(18) 1 calc GR . P A 1
H68B H 1.3845 1.1709 0.7829 0.034 Uiso 0.622(18) 1 calc GR . P A 1
H68C H 1.5059 1.2031 0.7361 0.034 Uiso 0.622(18) 1 calc GR . P A 1
C68A C 1.4790(14) 1.1260(17) 0.7387(8) 0.023(2) Uani 0.378(18) 1 d D . P A 2
H68D H 1.5414 1.0483 0.7477 0.034 Uiso 0.378(18) 1 calc GR . P A 2
H68E H 1.4279 1.1139 0.7932 0.034 Uiso 0.378(18) 1 calc GR . P A 2
H68F H 1.5249 1.1804 0.7375 0.034 Uiso 0.378(18) 1 calc GR . P A 2
C69 C 1.0900(5) 1.0846(5) 0.4382(4) 0.0182(12) Uani 1 1 d . . . . .
C70 C 0.9446(5) 1.1019(6) 0.4508(5) 0.0247(13) Uani 1 1 d . . . . .
H70A H 0.9376 1.0261 0.4995 0.037 Uiso 1 1 calc GR . . . .
H70B H 0.8951 1.1250 0.3874 0.037 Uiso 1 1 calc GR . . . .
H70C H 0.9103 1.1652 0.4734 0.037 Uiso 1 1 calc GR . . . .
C71 C 1.1447(6) 0.9851(5) 0.4022(4) 0.0210(12) Uani 1 1 d . . . . .
H71A H 1.2355 0.9747 0.3945 0.032 Uiso 1 1 calc GR . . . .
H71B H 1.0955 1.0085 0.3386 0.032 Uiso 1 1 calc GR . . . .
H71C H 1.1379 0.9091 0.4506 0.032 Uiso 1 1 calc GR . . . .
C72 C 1.0933(6) 1.2070(6) 0.3550(5) 0.0271(14) Uani 1 1 d . . . . .
H72A H 1.0621 1.2711 0.3772 0.041 Uiso 1 1 calc GR . . . .
H72B H 1.0379 1.2277 0.2950 0.041 Uiso 1 1 calc GR . . . .
H72C H 1.1819 1.1983 0.3413 0.041 Uiso 1 1 calc GR . . . .
Co2 Co 1.05702(8) 0.75789(8) 0.72370(6) 0.01277(18) Uani 1 1 d . . . . .
N3 N 1.0335(4) 0.6202(4) 0.8299(3) 0.0169(10) Uani 1 1 d . . . . .
N4 N 1.1272(4) 0.7833(4) 0.8272(3) 0.0150(9) Uani 1 1 d . . . . .
O3 O 1.0378(4) 0.7008(4) 0.6294(3) 0.0178(8) Uani 1 1 d . . . . .
O4 O 1.1122(4) 0.8716(3) 0.6236(3) 0.0151(8) Uani 1 1 d . . . . .

loop_
_atom_site_aniso_label
_atom_site_aniso_U_11
_atom_site_aniso_U_22
_atom_site_aniso_U_33
_atom_site_aniso_U_23
_atom_site_aniso_U_13
_atom_site_aniso_U_12
Br1 0.0177(3) 0.0242(3) 0.0214(3) -0.0066(2) 0.0067(2) -0.0064(2)
C1 0.009(2) 0.015(2) 0.016(2) -0.0070(17) 0.0040(16) -0.0042(16)
C2 0.017(3) 0.027(3) 0.019(3) -0.013(2) 0.004(2) -0.010(2)
C3 0.015(2) 0.031(3) 0.012(2) -0.009(2) 0.0020(17) -0.007(2)
C4 0.017(2) 0.027(3) 0.016(2) -0.009(2) 0.0053(19) -0.010(2)
C5 0.015(3) 0.021(3) 0.020(3) -0.009(2) 0.008(2) -0.011(2)
C6 0.012(2) 0.022(2) 0.018(2) -0.0119(19) 0.0059(18) -0.0081(18)
C7 0.013(2) 0.016(2) 0.014(2) -0.0084(19) -0.0032(18) -0.0062(18)
C8 0.012(2) 0.016(2) 0.023(3) -0.011(2) 0.005(2) -0.005(2)
C9 0.014(2) 0.019(3) 0.016(3) -0.009(2) 0.0010(19) -0.005(2)
C10 0.008(2) 0.018(2) 0.022(3) -0.011(2) 0.0009(19) -0.0048(19)
C11 0.016(3) 0.016(3) 0.018(3) -0.005(2) 0.007(2) -0.007(2)
C12 0.014(2) 0.017(2) 0.015(3) -0.009(2) 0.0004(19) -0.003(2)
C13 0.012(2) 0.016(2) 0.017(3) -0.008(2) 0.009(2) -0.007(2)
C14 0.017(3) 0.025(3) 0.028(3) -0.010(2) 0.001(2) -0.013(2)
C15 0.037(4) 0.019(3) 0.074(5) -0.011(3) -0.023(3) -0.008(3)
C16 0.028(3) 0.031(3) 0.027(3) -0.008(3) -0.003(2) -0.019(3)
C17 0.057(5) 0.097(6) 0.032(4) -0.025(4) 0.016(3) -0.064(5)
C18 0.014(3) 0.021(3) 0.018(3) -0.006(2) 0.003(2) -0.010(2)
C19 0.027(3) 0.023(3) 0.017(3) -0.004(2) -0.003(2) -0.011(2)
C20 0.026(3) 0.030(3) 0.019(3) -0.013(2) 0.008(2) -0.013(2)
C21 0.020(3) 0.031(3) 0.023(3) -0.007(3) 0.001(2) -0.010(2)
C22 0.011(2) 0.021(3) 0.016(3) -0.007(2) 0.004(2) -0.010(2)
C23 0.018(3) 0.016(2) 0.014(3) -0.006(2) 0.003(2) -0.011(2)
C24 0.018(3) 0.021(3) 0.014(3) -0.005(2) 0.004(2) -0.012(2)
C25 0.013(2) 0.014(2) 0.018(3) -0.007(2) 0.000(2) -0.006(2)
C26 0.014(2) 0.021(3) 0.014(3) -0.008(2) 0.000(2) -0.007(2)
C27 0.012(2) 0.019(3) 0.017(3) -0.010(2) 0.0043(19) -0.006(2)
C28 0.014(3) 0.019(3) 0.017(3) -0.009(2) 0.007(2) -0.009(2)
C29 0.017(3) 0.014(2) 0.021(3) -0.010(2) 0.006(2) -0.009(2)
C30 0.052(4) 0.035(3) 0.028(3) -0.010(2) -0.001(3) -0.030(3)
C31 0.018(3) 0.020(3) 0.055(4) -0.018(3) 0.005(3) -0.006(2)
C32 0.029(3) 0.029(3) 0.044(4) -0.025(3) 0.018(3) -0.020(2)
C33 0.020(3) 0.019(3) 0.013(3) -0.008(2) 0.005(2) -0.008(2)
C34 0.024(3) 0.022(3) 0.014(3) -0.005(2) 0.002(2) -0.009(2)
C35 0.020(3) 0.026(3) 0.017(3) -0.007(2) 0.007(2) -0.013(2)
C36 0.026(3) 0.035(3) 0.014(3) -0.012(2) 0.008(2) -0.018(2)
Co1 0.0150(4) 0.0162(4) 0.0117(4) -0.0070(3) 0.0040(3) -0.0093(3)
N1 0.0101(19) 0.0153(19) 0.011(2) -0.0052(16) 0.0025(15) -0.0051(15)
N2 0.015(2) 0.0130(19) 0.012(2) -0.0047(17) 0.0030(16) -0.0069(16)
O1 0.0171(18) 0.0186(19) 0.018(2) -0.0090(16) 0.0040(15) -0.0133(15)
O2 0.024(2) 0.0199(19) 0.0123(19) -0.0093(16) 0.0049(15) -0.0142(16)
Br2 0.0160(3) 0.0259(3) 0.0216(3) -0.0076(2) 0.0049(2) -0.0088(2)
C37 0.018(2) 0.022(2) 0.011(2) -0.0102(18) 0.0039(18) -0.0069(19)
C38 0.032(3) 0.021(3) 0.013(3) -0.006(2) 0.004(2) -0.011(3)
C39 0.027(3) 0.030(3) 0.014(2) -0.006(2) 0.004(2) -0.006(2)
C40 0.025(3) 0.034(3) 0.013(2) -0.011(2) 0.0051(19) -0.011(2)
C41 0.019(3) 0.026(3) 0.009(2) -0.011(2) 0.002(2) -0.010(2)
C42 0.015(2) 0.025(2) 0.011(2) -0.0091(18) 0.0022(17) -0.0077(19)
C43 0.022(3) 0.013(2) 0.013(3) -0.004(2) 0.007(2) -0.007(2)
C44 0.012(2) 0.019(3) 0.016(3) -0.008(2) 0.003(2) -0.004(2)
C45 0.014(3) 0.013(2) 0.016(3) -0.007(2) 0.004(2) -0.003(2)
C46 0.010(2) 0.016(2) 0.020(3) -0.008(2) 0.002(2) -0.006(2)
C47 0.014(2) 0.018(2) 0.018(3) -0.011(2) 0.002(2) -0.004(2)
C48 0.014(2) 0.018(3) 0.013(3) -0.007(2) 0.0030(19) -0.006(2)
C49 0.017(3) 0.018(3) 0.014(3) -0.007(2) 0.002(2) -0.007(2)
C50 0.019(3) 0.019(3) 0.023(3) -0.009(2) -0.002(2) -0.010(2)
C51 0.040(3) 0.039(3) 0.027(3) -0.009(2) -0.001(3) -0.030(3)
C52 0.032(3) 0.028(3) 0.037(4) -0.014(3) 0.008(3) -0.020(2)
C53 0.030(3) 0.032(3) 0.066(5) -0.033(3) 0.008(3) -0.012(3)
C54 0.020(3) 0.027(3) 0.011(3) -0.008(2) 0.004(2) -0.015(2)
C55 0.027(3) 0.031(3) 0.021(3) -0.015(2) 0.008(2) -0.016(2)
C56 0.023(3) 0.026(3) 0.019(3) -0.010(2) 0.007(2) -0.013(2)
C57 0.027(3) 0.023(3) 0.016(3) -0.003(2) -0.001(2) -0.010(2)
C58 0.013(2) 0.021(3) 0.017(3) -0.013(2) 0.0062(19) -0.0041(19)
C59 0.012(2) 0.017(2) 0.018(3) -0.010(2) 0.005(2) -0.005(2)
C60 0.010(2) 0.023(3) 0.025(3) -0.017(2) 0.001(2) -0.006(2)
C61 0.012(2) 0.022(3) 0.026(3) -0.010(2) 0.005(2) -0.009(2)
C62 0.014(3) 0.021(3) 0.025(3) -0.008(2) 0.004(2) -0.009(2)
C63 0.010(2) 0.016(2) 0.022(3) -0.007(2) 0.006(2) -0.005(2)
C64 0.008(2) 0.020(3) 0.019(3) -0.012(2) 0.002(2) -0.005(2)
C65 0.030(3) 0.029(3) 0.031(3) -0.008(3) -0.007(3) -0.019(3)
C66 0.051(4) 0.019(3) 0.060(6) 0.001(4) -0.019(4) -0.022(3)
C66A 0.051(4) 0.019(3) 0.060(6) 0.001(4) -0.019(4) -0.022(3)
C67 0.044(4) 0.051(6) 0.038(5) -0.003(4) 0.007(3) -0.044(4)
C67A 0.044(4) 0.051(6) 0.038(5) -0.003(4) 0.007(3) -0.044(4)
C68 0.019(5) 0.013(6) 0.043(4) -0.018(3) 0.004(3) -0.006(4)
C68A 0.019(5) 0.013(6) 0.043(4) -0.018(3) 0.004(3) -0.006(4)
C69 0.018(3) 0.020(3) 0.016(3) -0.004(2) 0.001(2) -0.011(2)
C70 0.015(3) 0.033(3) 0.025(3) -0.009(3) -0.002(2) -0.011(2)
C71 0.028(3) 0.022(3) 0.016(3) -0.005(2) 0.004(2) -0.017(2)
C72 0.026(3) 0.027(3) 0.026(3) -0.004(3) 0.000(2) -0.016(2)
Co2 0.0150(4) 0.0164(4) 0.0110(4) -0.0072(3) 0.0035(3) -0.0088(3)
N3 0.021(2) 0.020(2) 0.012(2) -0.0102(18) 0.0020(17) -0.0053(18)
N4 0.015(2) 0.016(2) 0.013(2) -0.0072(16) 0.0018(16) -0.0036(16)
O3 0.026(2) 0.0189(19) 0.016(2) -0.0089(16) 0.0085(16) -0.0157(16)
O4 0.0187(19) 0.0194(18) 0.0122(19) -0.0081(15) 0.0052(15) -0.0111(15)

loop_
_atom_type_symbol
_atom_type_description
_atom_type_scat_dispersion_real
_atom_type_scat_dispersion_imag
_atom_type_scat_source
C C 0.0181 0.0091 'International Tables Vol C Tables 4.2.6.8 and 6.1.1.4'
H H 0.0000 0.0000 'International Tables Vol C Tables 4.2.6.8 and 6.1.1.4'
Br Br -0.6763 1.2805 'International Tables Vol C Tables 4.2.6.8 and 6.1.1.4'
Co Co -2.3653 3.6143 'International Tables Vol C Tables 4.2.6.8 and 6.1.1.4'
N N 0.0311 0.0180 'International Tables Vol C Tables 4.2.6.8 and 6.1.1.4'
O O 0.0492 0.0322 'International Tables Vol C Tables 4.2.6.8 and 6.1.1.4'

loop_
_exptl_crystal_face_index_h
_exptl_crystal_face_index_k
_exptl_crystal_face_index_l
_exptl_crystal_face_perp_dist
_exptl_oxdiff_crystal_face_indexfrac_h
_exptl_oxdiff_crystal_face_indexfrac_k
_exptl_oxdiff_crystal_face_indexfrac_l
_exptl_oxdiff_crystal_face_x
_exptl_oxdiff_crystal_face_y
_exptl_oxdiff_crystal_face_z
0 0 -1 0.0105 -0.0017 -0.0003 -1.0001 0.0981 -0.0599 -0.0158
0 1 0 0.0672 -0.0012 1.0004 0.0003 0.1183 0.0780 -0.0071
0 -1 0 0.0672 0.0012 -1.0004 -0.0003 -0.1183 -0.0780 0.0071
-1 0 0 0.1083 -0.9997 0.0005 0.0001 0.0272 0.0394 -0.1439
1 0 0 0.0863 0.9997 -0.0005 -0.0001 -0.0272 -0.0394 0.1439
0 0 1 0.0185 0.0017 0.0003 1.0001 -0.0981 0.0599 0.0158

loop_
_geom_angle_atom_site_label_1
_geom_angle_atom_site_label_2
_geom_angle_atom_site_label_3
_geom_angle
C2 C1 H1 107.8
C2 C1 C6 111.3(4)
C6 C1 H1 107.8
N1 C1 H1 107.8
N1 C1 C2 117.1(4)
N1 C1 C6 104.7(3)
C1 C2 H2A 109.8
C1 C2 H2B 109.8
C1 C2 C3 109.5(4)
H2A C2 H2B 108.2
C3 C2 H2A 109.8
C3 C2 H2B 109.8
C2 C3 H3A 109.2
C2 C3 H3B 109.2
C2 C3 C4 112.1(4)
H3A C3 H3B 107.9
C4 C3 H3A 109.2
C4 C3 H3B 109.2
C3 C4 H4A 109.5
C3 C4 H4B 109.5
H4A C4 H4B 108.1
C5 C4 C3 110.7(4)
C5 C4 H4A 109.5
C5 C4 H4B 109.5
C4 C5 H5A 109.8
C4 C5 H5B 109.8
H5A C5 H5B 108.3
C6 C5 C4 109.3(4)
C6 C5 H5A 109.8
C6 C5 H5B 109.8
C1 C6 H6 107.4
C5 C6 C1 111.2(4)
C5 C6 H6 107.4
N2 C6 C1 104.7(4)
N2 C6 C5 118.1(4)
N2 C6 H6 107.4
C8 C7 H7 116.9
N1 C7 H7 116.9
N1 C7 C8 126.2(5)
C7 C8 C9 117.2(5)
C13 C8 C7 122.2(5)
C13 C8 C9 120.5(5)
C8 C9 H9 119.5
C10 C9 C8 121.1(5)
C10 C9 H9 119.5
C9 C10 C11 116.6(5)
C9 C10 C14 123.3(5)
C11 C10 C14 119.9(5)
C10 C11 H11 117.4
C12 C11 C10 125.3(5)
C12 C11 H11 117.4
C11 C12 C13 117.0(5)
C11 C12 C18 122.3(5)
C13 C12 C18 120.7(5)
C8 C13 C12 119.1(5)
O1 C13 C8 122.3(5)
O1 C13 C12 118.6(5)
C10 C14 C15 107.8(4)
C16 C14 C10 111.5(5)
C16 C14 C15 106.8(5)
C17 C14 C10 110.2(5)
C17 C14 C15 112.5(6)
C17 C14 C16 108.0(5)
C14 C15 H15A 109.5
C14 C15 H15B 109.5
C14 C15 H15C 109.5
H15A C15 H15B 109.5
H15A C15 H15C 109.5
H15B C15 H15C 109.5
C14 C16 H16A 109.5
C14 C16 H16B 109.5
C14 C16 H16C 109.5
H16A C16 H16B 109.5
H16A C16 H16C 109.5
H16B C16 H16C 109.5
C14 C17 H17A 109.5
C14 C17 H17B 109.5
C14 C17 H17C 109.5
H17A C17 H17B 109.5
H17A C17 H17C 109.5
H17B C17 H17C 109.5
C12 C18 C19 111.8(5)
C12 C18 C20 109.7(5)
C19 C18 C20 108.2(5)
C21 C18 C12 110.3(5)
C21 C18 C19 106.7(5)
C21 C18 C20 110.0(5)
C18 C19 H19A 109.5
C18 C19 H19B 109.5
C18 C19 H19C 109.5
H19A C19 H19B 109.5
H19A C19 H19C 109.5
H19B C19 H19C 109.5
C18 C20 H20A 109.5
C18 C20 H20B 109.5
C18 C20 H20C 109.5
H20A C20 H20B 109.5
H20A C20 H20C 109.5
H20B C20 H20C 109.5
C18 C21 H21A 109.5
C18 C21 H21B 109.5
C18 C21 H21C 109.5
H21A C21 H21B 109.5
H21A C21 H21C 109.5
H21B C21 H21C 109.5
C23 C22 H22 117.6
N2 C22 H22 117.6
N2 C22 C23 124.9(5)
C22 C23 C24 117.0(5)
C22 C23 C28 122.6(5)
C28 C23 C24 120.3(5)
C23 C24 H24 119.2
C25 C24 C23 121.5(5)
C25 C24 H24 119.2
C24 C25 C26 117.0(5)
C24 C25 C29 121.3(5)
C26 C25 C29 121.6(5)
C25 C26 H26 117.4
C27 C26 C25 125.3(5)
C27 C26 H26 117.4
C26 C27 C28 117.1(5)
C26 C27 C33 122.0(5)
C28 C27 C33 120.7(5)
C23 C28 C27 118.7(5)
O2 C28 C23 121.7(5)
O2 C28 C27 119.5(5)
C30 C29 C25 112.0(5)
C30 C29 C31 108.7(5)
C30 C29 C32 107.6(5)
C31 C29 C25 108.2(4)
C32 C29 C25 112.1(5)
C32 C29 C31 108.2(5)
C29 C30 H30A 109.5
C29 C30 H30B 109.5
C29 C30 H30C 109.5
H30A C30 H30B 109.5
H30A C30 H30C 109.5
H30B C30 H30C 109.5
C29 C31 H31A 109.5
C29 C31 H31B 109.5
C29 C31 H31C 109.5
H31A C31 H31B 109.5
H31A C31 H31C 109.5
H31B C31 H31C 109.5
C29 C32 H32A 109.5
C29 C32 H32B 109.5
C29 C32 H32C 109.5
H32A C32 H32B 109.5
H32A C32 H32C 109.5
H32B C32 H32C 109.5
C27 C33 C34 109.2(4)
C27 C33 C35 110.7(5)
C27 C33 C36 112.0(5)
C34 C33 C36 108.6(5)
C35 C33 C34 110.3(5)
C35 C33 C36 106.1(5)
C33 C34 H34A 109.5
C33 C34 H34B 109.5
C33 C34 H34C 109.5
H34A C34 H34B 109.5
H34A C34 H34C 109.5
H34B C34 H34C 109.5
C33 C35 H35A 109.5
C33 C35 H35B 109.5
C33 C35 H35C 109.5
H35A C35 H35B 109.5
H35A C35 H35C 109.5
H35B C35 H35C 109.5
C33 C36 H36A 109.5
C33 C36 H36B 109.5
C33 C36 H36C 109.5
H36A C36 H36B 109.5
H36A C36 H36C 109.5
H36B C36 H36C 109.5
N1 Co1 Br1 103.27(13)
N2 Co1 Br1 92.16(14)
N2 Co1 N1 84.45(19)
O1 Co1 Br1 94.43(12)
O1 Co1 N1 93.42(18)
O1 Co1 N2 173.38(17)
O2 Co1 Br1 104.60(13)
O2 Co1 N1 152.10(18)
O2 Co1 N2 93.18(19)
O2 Co1 O1 85.77(17)
C1 N1 Co1 114.2(3)
C7 N1 C1 120.6(4)
C7 N1 Co1 125.1(4)
C6 N2 Co1 111.7(3)
C22 N2 C6 121.7(4)
C22 N2 Co1 126.5(4)
C13 O1 Co1 128.0(4)
C28 O2 Co1 130.0(3)
C38 C37 H37 106.4
C42 C37 H37 106.4
C42 C37 C38 112.2(4)
N3 C37 H37 106.4
N3 C37 C38 116.8(4)
N3 C37 C42 108.0(4)
C37 C38 H38A 110.1
C37 C38 H38B 110.1
C37 C38 C39 108.0(5)
H38A C38 H38B 108.4
C39 C38 H38A 110.1
C39 C38 H38B 110.1
C38 C39 H39A 109.0
C38 C39 H39B 109.0
H39A C39 H39B 107.8
C40 C39 C38 113.0(4)
C40 C39 H39A 109.0
C40 C39 H39B 109.0
C39 C40 H40A 109.0
C39 C40 H40B 108.9
C39 C40 C41 113.1(4)
H40A C40 H40B 107.8
C41 C40 H40A 108.9
C41 C40 H40B 108.9
C40 C41 H41A 110.0
C40 C41 H41B 110.0
H41A C41 H41B 108.3
C42 C41 C40 108.6(4)
C42 C41 H41A 110.0
C42 C41 H41B 110.0
C37 C42 C41 111.3(4)
C37 C42 H42 106.9
C41 C42 H42 106.9
N4 C42 C37 106.6(4)
N4 C42 C41 117.8(4)
N4 C42 H42 106.9
C44 C43 H43 116.9
N3 C43 H43 116.9
N3 C43 C44 126.1(5)
C45 C44 C43 117.5(5)
C49 C44 C43 121.4(5)
C49 C44 C45 120.7(5)
C44 C45 H45 119.3
C46 C45 C44 121.4(5)
C46 C45 H45 119.3
C45 C46 C47 117.4(5)
C45 C46 C50 122.4(5)
C47 C46 C50 120.0(5)
C46 C47 H47 117.9
C48 C47 C46 124.1(5)
C48 C47 H47 117.9
C47 C48 C49 117.6(5)
C47 C48 C54 121.6(5)
C49 C48 C54 120.8(5)
C44 C49 C48 118.8(5)
O3 C49 C44 121.6(5)
O3 C49 C48 119.6(5)
C46 C50 C51 110.6(5)
C46 C50 C52 111.5(5)
C52 C50 C51 107.6(5)
C53 C50 C46 108.6(5)
C53 C50 C51 110.3(5)
C53 C50 C52 108.2(5)
C50 C51 H51A 109.5
C50 C51 H51B 109.5
C50 C51 H51C 109.5
H51A C51 H51B 109.5
H51A C51 H51C 109.5
H51B C51 H51C 109.5
C50 C52 H52A 109.5
C50 C52 H52B 109.5
C50 C52 H52C 109.5
H52A C52 H52B 109.5
H52A C52 H52C 109.5
H52B C52 H52C 109.5
C50 C53 H53A 109.5
C50 C53 H53B 109.5
C50 C53 H53C 109.5
H53A C53 H53B 109.5
H53A C53 H53C 109.5
H53B C53 H53C 109.5
C55 C54 C48 112.0(5)
C55 C54 C56 106.7(5)
C55 C54 C57 108.5(5)
C56 C54 C48 111.1(5)
C57 C54 C48 108.0(5)
C57 C54 C56 110.4(5)
C54 C55 H55A 109.5
C54 C55 H55B 109.5
C54 C55 H55C 109.5
H55A C55 H55B 109.5
H55A C55 H55C 109.5
H55B C55 H55C 109.5
C54 C56 H56A 109.5
C54 C56 H56B 109.5
C54 C56 H56C 109.5
H56A C56 H56B 109.5
H56A C56 H56C 109.5
H56B C56 H56C 109.5
C54 C57 H57A 109.5
C54 C57 H57B 109.5
C54 C57 H57C 109.5
H57A C57 H57B 109.5
H57A C57 H57C 109.5
H57B C57 H57C 109.5
C59 C58 H58 116.8
N4 C58 H58 116.8
N4 C58 C59 126.4(5)
C58 C59 C64 121.4(5)
C60 C59 C58 118.4(5)
C60 C59 C64 120.0(5)
C59 C60 H60 119.2
C61 C60 C59 121.5(5)
C61 C60 H60 119.2
C60 C61 C62 117.4(5)
C60 C61 C65 123.0(5)
C62 C61 C65 119.6(5)
C61 C62 H62 117.5
C63 C62 C61 125.1(5)
C63 C62 H62 117.5
C62 C63 C64 116.6(5)
C62 C63 C69 122.3(5)
C64 C63 C69 121.0(5)
C59 C64 C63 118.9(5)
O4 C64 C59 121.5(5)
O4 C64 C63 119.7(5)
C66 C65 C61 111.5(6)
C66 C65 C67 108.4(3)
C66 C65 C68 108.5(3)
C66A C65 C61 104.0(8)
C67 C65 C61 105.5(6)
C67A C65 C61 116.4(9)
C67A C65 C66A 108.4(3)
C67A C65 C68A 108.5(3)
C68 C65 C61 114.4(6)
C68 C65 C67 108.4(3)
C68A C65 C61 110.8(9)
C68A C65 C66A 108.4(3)
C65 C66 H66A 109.5
C65 C66 H66B 109.5
C65 C66 H66C 109.5
H66A C66 H66B 109.5
H66A C66 H66C 109.5
H66B C66 H66C 109.5
C65 C66A H66D 109.5
C65 C66A H66E 109.5
C65 C66A H66F 109.5
H66D C66A H66E 109.5
H66D C66A H66F 109.5
H66E C66A H66F 109.5
C65 C67 H67A 109.5
C65 C67 H67B 109.5
C65 C67 H67C 109.5
H67A C67 H67B 109.5
H67A C67 H67C 109.5
H67B C67 H67C 109.5
C65 C67A H67D 109.5
C65 C67A H67E 109.5
C65 C67A H67F 109.5
H67D C67A H67E 109.5
H67D C67A H67F 109.5
H67E C67A H67F 109.5
C65 C68 H68A 109.5
C65 C68 H68B 109.5
C65 C68 H68C 109.5
H68A C68 H68B 109.5
H68A C68 H68C 109.5
H68B C68 H68C 109.5
C65 C68A H68D 109.5
C65 C68A H68E 109.5
C65 C68A H68F 109.5
H68D C68A H68E 109.5
H68D C68A H68F 109.5
H68E C68A H68F 109.5
C63 C69 C72 111.9(5)
C70 C69 C63 110.0(5)
C70 C69 C72 106.7(5)
C71 C69 C63 110.4(5)
C71 C69 C70 109.8(5)
C71 C69 C72 107.8(5)
C69 C70 H70A 109.5
C69 C70 H70B 109.5
C69 C70 H70C 109.5
H70A C70 H70B 109.5
H70A C70 H70C 109.5
H70B C70 H70C 109.5
C69 C71 H71A 109.5
C69 C71 H71B 109.5
C69 C71 H71C 109.5
H71A C71 H71B 109.5
H71A C71 H71C 109.5
H71B C71 H71C 109.5
C69 C72 H72A 109.5
C69 C72 H72B 109.5
C69 C72 H72C 109.5
H72A C72 H72B 109.5
H72A C72 H72C 109.5
H72B C72 H72C 109.5
N3 Co2 Br2 96.16(14)
N4 Co2 Br2 94.35(13)
N4 Co2 N3 84.9(2)
O3 Co2 Br2 102.56(13)
O3 Co2 N3 92.63(19)
O3 Co2 N4 163.08(19)
O3 Co2 O4 85.37(17)
O4 Co2 Br2 94.81(12)
O4 Co2 N3 169.02(18)
O4 Co2 N4 93.84(18)
C37 N3 Co2 113.9(3)
C43 N3 C37 120.8(5)
C43 N3 Co2 125.2(4)
C42 N4 Co2 112.2(3)
C58 N4 C42 122.3(5)
C58 N4 Co2 125.4(4)
C49 O3 Co2 129.7(4)
C64 O4 Co2 129.4(4)

loop_
_geom_bond_atom_site_label_1
_geom_bond_atom_site_label_2
_geom_bond_distance
Br1 Co1 2.4727(9)
C1 H1 0.9800
C1 C2 1.503(7)
C1 C6 1.538(6)
C1 N1 1.483(6)
C2 H2A 0.9700
C2 H2B 0.9700
C2 C3 1.528(7)
C3 H3A 0.9700
C3 H3B 0.9700
C3 C4 1.531(6)
C4 H4A 0.9700
C4 H4B 0.9700
C4 C5 1.522(7)
C5 H5A 0.9700
C5 H5B 0.9700
C5 C6 1.511(7)
C6 H6 0.9800
C6 N2 1.480(6)
C7 H7 0.9300
C7 C8 1.424(8)
C7 N1 1.302(7)
C8 C9 1.426(7)
C8 C13 1.414(8)
C9 H9 0.9300
C9 C10 1.377(8)
C10 C11 1.431(8)
C10 C14 1.529(7)
C11 H11 0.9300
C11 C12 1.373(8)
C12 C13 1.441(7)
C12 C18 1.539(8)
C13 O1 1.318(6)
C14 C15 1.552(8)
C14 C16 1.526(8)
C14 C17 1.513(8)
C15 H15A 0.9600
C15 H15B 0.9600
C15 H15C 0.9600
C16 H16A 0.9600
C16 H16B 0.9600
C16 H16C 0.9600
C17 H17A 0.9600
C17 H17B 0.9600
C17 H17C 0.9600
C18 C19 1.541(8)
C18 C20 1.547(8)
C18 C21 1.530(7)
C19 H19A 0.9600
C19 H19B 0.9600
C19 H19C 0.9600
C20 H20A 0.9600
C20 H20B 0.9600
C20 H20C 0.9600
C21 H21A 0.9600
C21 H21B 0.9600
C21 H21C 0.9600
C22 H22 0.9300
C22 C23 1.420(8)
C22 N2 1.307(7)
C23 C24 1.424(7)
C23 C28 1.420(7)
C24 H24 0.9300
C24 C25 1.366(8)
C25 C26 1.404(7)
C25 C29 1.545(7)
C26 H26 0.9300
C26 C27 1.388(7)
C27 C28 1.432(8)
C27 C33 1.529(7)
C28 O2 1.318(6)
C29 C30 1.522(8)
C29 C31 1.533(7)
C29 C32 1.528(7)
C30 H30A 0.9600
C30 H30B 0.9600
C30 H30C 0.9600
C31 H31A 0.9600
C31 H31B 0.9600
C31 H31C 0.9600
C32 H32A 0.9600
C32 H32B 0.9600
C32 H32C 0.9600
C33 C34 1.545(7)
C33 C35 1.540(7)
C33 C36 1.546(8)
C34 H34A 0.9600
C34 H34B 0.9600
C34 H34C 0.9600
C35 H35A 0.9600
C35 H35B 0.9600
C35 H35C 0.9600
C36 H36A 0.9600
C36 H36B 0.9600
C36 H36C 0.9600
Co1 N1 1.903(4)
Co1 N2 1.882(4)
Co1 O1 1.862(4)
Co1 O2 1.839(4)
Br2 Co2 2.4903(9)
C37 H37 0.9800
C37 C38 1.529(7)
C37 C42 1.491(6)
C37 N3 1.473(6)
C38 H38A 0.9700
C38 H38B 0.9700
C38 C39 1.533(8)
C39 H39A 0.9700
C39 H39B 0.9700
C39 C40 1.513(7)
C40 H40A 0.9700
C40 H40B 0.9700
C40 C41 1.533(7)
C41 H41A 0.9700
C41 H41B 0.9700
C41 C42 1.524(6)
C42 H42 0.9800
C42 N4 1.487(6)
C43 H43 0.9300
C43 C44 1.437(8)
C43 N3 1.284(7)
C44 C45 1.417(7)
C44 C49 1.416(8)
C45 H45 0.9300
C45 C46 1.361(8)
C46 C47 1.420(8)
C46 C50 1.528(7)
C47 H47 0.9300
C47 C48 1.389(7)
C48 C49 1.428(8)
C48 C54 1.542(7)
C49 O3 1.325(6)
C50 C51 1.544(8)
C50 C52 1.528(8)
C50 C53 1.519(8)
C51 H51A 0.9600
C51 H51B 0.9600
C51 H51C 0.9600
C52 H52A 0.9600
C52 H52B 0.9600
C52 H52C 0.9600
C53 H53A 0.9600
C53 H53B 0.9600
C53 H53C 0.9600
C54 C55 1.528(8)
C54 C56 1.540(7)
C54 C57 1.538(8)
C55 H55A 0.9600
C55 H55B 0.9600
C55 H55C 0.9600
C56 H56A 0.9600
C56 H56B 0.9600
C56 H56C 0.9600
C57 H57A 0.9600
C57 H57B 0.9600
C57 H57C 0.9600
C58 H58 0.9300
C58 C59 1.422(8)
C58 N4 1.295(7)
C59 C60 1.415(7)
C59 C64 1.423(8)
C60 H60 0.9300
C60 C61 1.355(8)
C61 C62 1.408(8)
C61 C65 1.537(8)
C62 H62 0.9300
C62 C63 1.383(7)
C63 C64 1.431(8)
C63 C69 1.539(8)
C64 O4 1.316(7)
C65 C66 1.533(5)
C65 C66A 1.535(5)
C65 C67 1.535(5)
C65 C67A 1.534(5)
C65 C68 1.534(5)
C65 C68A 1.534(5)
C66 H66A 0.9600
C66 H66B 0.9600
C66 H66C 0.9600
C66A H66D 0.9600
C66A H66E 0.9600
C66A H66F 0.9600
C67 H67A 0.9600
C67 H67B 0.9600
C67 H67C 0.9600
C67A H67D 0.9600
C67A H67E 0.9600
C67A H67F 0.9600
C68 H68A 0.9600
C68 H68B 0.9600
C68 H68C 0.9600
C68A H68D 0.9600
C68A H68E 0.9600
C68A H68F 0.9600
C69 C70 1.538(7)
C69 C71 1.515(8)
C69 C72 1.544(8)
C70 H70A 0.9600
C70 H70B 0.9600
C70 H70C 0.9600
C71 H71A 0.9600
C71 H71B 0.9600
C71 H71C 0.9600
C72 H72A 0.9600
C72 H72B 0.9600
C72 H72C 0.9600
Co2 N3 1.895(5)
Co2 N4 1.882(5)
Co2 O3 1.842(4)
Co2 O4 1.842(4)

loop_
_geom_torsion_atom_site_label_1
_geom_torsion_atom_site_label_2
_geom_torsion_atom_site_label_3
_geom_torsion_atom_site_label_4
_geom_torsion
Br1 Co1 N2 C6 79.9(3)
Br1 Co1 N2 C22 -95.5(4)
Br1 Co1 O1 C13 -85.0(4)
Br1 Co1 O2 C28 81.7(5)
C1 C2 C3 C4 55.5(6)
C1 C6 N2 C22 -139.9(5)
C1 C6 N2 Co1 44.4(4)
C2 C1 C6 C5 58.5(5)
C2 C1 C6 N2 -172.9(4)
C2 C1 N1 C7 -29.7(6)
C2 C1 N1 Co1 153.7(3)
C2 C3 C4 C5 -56.6(6)
C3 C4 C5 C6 56.8(5)
C4 C5 C6 C1 -57.8(5)
C4 C5 C6 N2 -178.9(4)
C5 C6 N2 C22 -15.6(7)
C5 C6 N2 Co1 168.8(3)
C6 C1 C2 C3 -55.7(5)
C6 C1 N1 C7 -153.6(4)
C6 C1 N1 Co1 29.8(4)
C7 C8 C9 C10 -179.9(5)
C7 C8 C13 C12 -175.7(5)
C7 C8 C13 O1 6.0(8)
C8 C7 N1 C1 -177.7(5)
C8 C7 N1 Co1 -1.5(8)
C8 C9 C10 C11 -2.0(8)
C8 C9 C10 C14 -178.0(5)
C8 C13 O1 Co1 -20.0(7)
C9 C8 C13 C12 7.5(7)
C9 C8 C13 O1 -170.8(5)
C9 C10 C11 C12 2.3(8)
C9 C10 C14 C15 105.8(6)
C9 C10 C14 C16 -11.1(7)
C9 C10 C14 C17 -131.0(6)
C10 C11 C12 C13 2.3(8)
C10 C11 C12 C18 -177.0(5)
C11 C10 C14 C15 -70.1(7)
C11 C10 C14 C16 173.0(5)
C11 C10 C14 C17 53.0(7)
C11 C12 C13 C8 -7.1(7)
C11 C12 C13 O1 171.3(5)
C11 C12 C18 C19 7.0(7)
C11 C12 C18 C20 -113.1(6)
C11 C12 C18 C21 125.6(6)
C12 C13 O1 Co1 161.7(4)
C13 C8 C9 C10 -2.9(8)
C13 C12 C18 C19 -172.2(5)
C13 C12 C18 C20 67.7(6)
C13 C12 C18 C21 -53.7(7)
C14 C10 C11 C12 178.4(5)
C18 C12 C13 C8 172.2(5)
C18 C12 C13 O1 -9.4(7)
C22 C23 C24 C25 177.9(5)
C22 C23 C28 C27 -176.0(5)
C22 C23 C28 O2 2.1(9)
C23 C22 N2 C6 -178.8(5)
C23 C22 N2 Co1 -3.9(8)
C23 C24 C25 C26 -0.9(8)
C23 C24 C25 C29 -177.0(5)
C23 C28 O2 Co1 7.5(8)
C24 C23 C28 C27 1.7(8)
C24 C23 C28 O2 179.8(5)
C24 C25 C26 C27 -0.3(8)
C24 C25 C29 C30 -158.4(5)
C24 C25 C29 C31 81.8(6)
C24 C25 C29 C32 -37.4(7)
C25 C26 C27 C28 2.1(8)
C25 C26 C27 C33 178.1(5)
C26 C25 C29 C30 25.6(7)
C26 C25 C29 C31 -94.1(6)
C26 C25 C29 C32 146.6(5)
C26 C27 C28 C23 -2.7(8)
C26 C27 C28 O2 179.2(5)
C26 C27 C33 C34 -112.9(6)
C26 C27 C33 C35 125.5(6)
C26 C27 C33 C36 7.4(7)
C27 C28 O2 Co1 -174.5(4)
C28 C23 C24 C25 0.1(8)
C28 C27 C33 C34 63.0(7)
C28 C27 C33 C35 -58.6(7)
C28 C27 C33 C36 -176.7(5)
C29 C25 C26 C27 175.9(5)
C33 C27 C28 C23 -178.8(5)
C33 C27 C28 O2 3.1(8)
N1 C1 C2 C3 -176.2(4)
N1 C1 C6 C5 -174.0(4)
N1 C1 C6 N2 -45.4(4)
N1 C7 C8 C9 -178.2(5)
N1 C7 C8 C13 4.9(9)
N1 Co1 N2 C6 -23.2(3)
N1 Co1 N2 C22 161.4(5)
N1 Co1 O1 C13 18.6(4)
N1 Co1 O2 C28 -95.5(6)
N2 C22 C23 C24 178.5(5)
N2 C22 C23 C28 -3.8(9)
N2 Co1 O2 C28 -11.3(5)
O1 Co1 O2 C28 175.2(5)
O2 Co1 N2 C6 -175.3(3)
O2 Co1 N2 C22 9.3(5)
O2 Co1 O1 C13 170.6(4)
Br2 Co2 N3 C37 -97.3(3)
Br2 Co2 N3 C43 85.0(4)
Br2 Co2 N4 C42 76.1(3)
Br2 Co2 N4 C58 -100.2(4)
Br2 Co2 O3 C49 -79.8(5)
Br2 Co2 O4 C64 87.3(4)
C37 C38 C39 C40 53.1(6)
C37 C42 N4 C58 -145.8(4)
C37 C42 N4 Co2 37.8(4)
C38 C37 C42 C41 61.3(5)
C38 C37 C42 N4 -169.1(4)
C38 C37 N3 C43 -29.4(7)
C38 C37 N3 Co2 152.8(4)
C38 C39 C40 C41 -53.4(6)
C39 C40 C41 C42 53.1(6)
C40 C41 C42 C37 -56.7(5)
C40 C41 C42 N4 179.8(4)
C41 C42 N4 C58 -20.0(7)
C41 C42 N4 Co2 163.6(3)
C42 C37 C38 C39 -57.3(6)
C42 C37 N3 C43 -157.0(5)
C42 C37 N3 Co2 25.3(5)
C43 C44 C45 C46 -170.7(5)
C43 C44 C49 C48 170.0(5)
C43 C44 C49 O3 -8.0(8)
C44 C43 N3 C37 -167.6(5)
C44 C43 N3 Co2 9.9(8)
C44 C45 C46 C47 -0.1(8)
C44 C45 C46 C50 175.3(5)
C44 C49 O3 Co2 -7.2(8)
C45 C44 C49 C48 -2.1(8)
C45 C44 C49 O3 180.0(5)
C45 C46 C47 C48 -1.2(8)
C45 C46 C50 C51 137.4(6)
C45 C46 C50 C52 17.7(7)
C45 C46 C50 C53 -101.4(6)
C46 C47 C48 C49 0.7(8)
C46 C47 C48 C54 -177.5(5)
C47 C46 C50 C51 -47.4(7)
C47 C46 C50 C52 -167.1(5)
C47 C46 C50 C53 73.8(7)
C47 C48 C49 C44 0.9(8)
C47 C48 C49 O3 178.9(5)
C47 C48 C54 C55 -5.0(7)
C47 C48 C54 C56 -124.3(6)
C47 C48 C54 C57 114.5(6)
C48 C49 O3 Co2 174.9(4)
C49 C44 C45 C46 1.7(8)
C49 C48 C54 C55 176.8(5)
C49 C48 C54 C56 57.5(7)
C49 C48 C54 C57 -63.7(7)
C50 C46 C47 C48 -176.7(5)
C54 C48 C49 C44 179.2(5)
C54 C48 C49 O3 -2.8(8)
C58 C59 C60 C61 -171.9(5)
C58 C59 C64 C63 166.8(5)
C58 C59 C64 O4 -13.9(8)
C59 C58 N4 C42 -167.8(5)
C59 C58 N4 Co2 8.1(8)
C59 C60 C61 C62 1.9(8)
C59 C60 C61 C65 180.0(5)
C59 C64 O4 Co2 17.0(7)
C60 C59 C64 C63 -8.4(7)
C60 C59 C64 O4 170.9(5)
C60 C61 C62 C63 -2.3(9)
C60 C61 C65 C66 -122.7(7)
C60 C61 C65 C66A -99.3(9)
C60 C61 C65 C67 119.9(7)
C60 C61 C65 C67A 141.6(9)
C60 C61 C65 C68 0.9(8)
C60 C61 C65 C68A 17.0(9)
C61 C62 C63 C64 -2.7(8)
C61 C62 C63 C69 174.0(5)
C62 C61 C65 C66 55.4(7)
C62 C61 C65 C66A 78.8(9)
C62 C61 C65 C67 -62.0(7)
C62 C61 C65 C67A -40.4(10)
C62 C61 C65 C68 178.9(6)
C62 C61 C65 C68A -164.9(8)
C62 C63 C64 C59 7.8(7)
C62 C63 C64 O4 -171.5(5)
C62 C63 C69 C70 -123.2(6)
C62 C63 C69 C71 115.4(6)
C62 C63 C69 C72 -4.8(7)
C63 C64 O4 Co2 -163.7(4)
C64 C59 C60 C61 3.4(8)
C64 C63 C69 C70 53.3(7)
C64 C63 C69 C71 -68.1(6)
C64 C63 C69 C72 171.8(5)
C65 C61 C62 C63 179.5(5)
C69 C63 C64 C59 -168.9(5)
C69 C63 C64 O4 11.8(8)
N3 C37 C38 C39 177.2(4)
N3 C37 C42 C41 -168.6(4)
N3 C37 C42 N4 -38.9(5)
N3 C43 C44 C45 178.6(5)
N3 C43 C44 C49 6.3(9)
N3 Co2 N4 C42 -19.8(3)
N3 Co2 N4 C58 164.0(4)
N3 Co2 O3 C49 17.1(5)
N3 Co2 O4 C64 -90.6(11)
N4 C58 C59 C60 176.5(5)
N4 C58 C59 C64 1.3(8)
N4 Co2 N3 C37 -3.5(3)
N4 Co2 N3 C43 178.9(5)
N4 Co2 O3 C49 98.4(7)
N4 Co2 O4 C64 -7.4(4)
O3 Co2 N3 C37 159.8(3)
O3 Co2 N3 C43 -17.9(5)
O3 Co2 N4 C42 -102.1(6)
O3 Co2 N4 C58 81.6(7)
O3 Co2 O4 C64 -170.5(4)
O4 Co2 N3 C37 80.6(10)
O4 Co2 N3 C43 -97.1(10)
O4 Co2 N4 C42 171.2(3)
O4 Co2 N4 C58 -5.1(4)
O4 Co2 O3 C49 -173.7(5)
